data_7050362
loop_
_publ_author_name
'J. Narasimha Moorthy'
R.Natarajan
'Prasenjit Mal'
P.Venugopalan

_publ_section_title
;
First example of a helical nanotube sustained by
weak C-H&#8729;&#8729;&#8729;O/N  hydrogen bonds: Remarkable
self-assembly of an o-anisaldehyde
;
_journal_name_full 'New J.Chem.(Nouv.J.Chim.)'
_journal_year 2004
_chemical_formula_sum 'C17 H15 N O2'
_chemical_formula_weight 265.30
_chemical_name_common 2-benzyloxy-4,6-dimethyl-5-cyanobenzaldehyde
_space_group_IT_number 2
_symmetry_cell_setting triclinic
_symmetry_space_group_name_Hall '-P 1'
_symmetry_space_group_name_H-M 'P -1'
_atom_sites_solution_hydrogens geom
_atom_sites_solution_primary direct
_atom_sites_solution_secondary difmap
_cell_angle_alpha 84.560(10)
_cell_angle_beta 79.320(10)
_cell_angle_gamma 63.270(10)
_cell_formula_units_Z 2
_cell_length_a 7.5740(10)
_cell_length_b 8.3150(10)
_cell_length_c 12.782(2)
_cell_measurement_reflns_used 40
_cell_measurement_temperature 293(2)
_cell_measurement_theta_max 29.973
_cell_measurement_theta_min 10.658
_cell_volume 706.44(17)
_diffrn_ambient_temperature 293(2)
_diffrn_detector_area_resol_mean ?
_diffrn_measurement_device_type 'Siemens P4'
_diffrn_measurement_method '2\q/\q scans'
_diffrn_radiation_monochromator graphite
_diffrn_radiation_source 'fine-focus sealed tube'
_diffrn_radiation_type MoK\a
_diffrn_radiation_wavelength 0.71073
_diffrn_reflns_av_R_equivalents 0.0192
_diffrn_reflns_av_sigmaI/netI 0.0240
_diffrn_reflns_limit_h_max 0
_diffrn_reflns_limit_h_min -8
_diffrn_reflns_limit_k_max 8
_diffrn_reflns_limit_k_min -9
_diffrn_reflns_limit_l_max 14
_diffrn_reflns_limit_l_min -14
_diffrn_reflns_number 2402
_diffrn_reflns_theta_max 24.00
_diffrn_reflns_theta_min 2.74
_diffrn_standards_decay_% ?
_diffrn_standards_interval_count 97
_diffrn_standards_interval_time ?
_diffrn_standards_number 3
_exptl_absorpt_coefficient_mu 0.082
_exptl_absorpt_correction_T_max ?
_exptl_absorpt_correction_T_min ?
_exptl_absorpt_correction_type none
_exptl_absorpt_process_details ?
_exptl_crystal_colour colourless
_exptl_crystal_density_diffrn 1.247
_exptl_crystal_density_meas ?
_exptl_crystal_density_method 'not measured'
_exptl_crystal_description block
_exptl_crystal_F_000 280
_exptl_crystal_preparation dichloromethane/methanol
_exptl_crystal_size_max 0.32
_exptl_crystal_size_mid 0.30
_exptl_crystal_size_min 0.21
_refine_ls_extinction_coef 0.005(4)
_refine_ls_extinction_expression Fc^*^=kFc[1+0.001xFc^2^\l^3^/sin(2\q)]^-1/4^
_refine_ls_extinction_method SHELXL
_refine_ls_goodness_of_fit_ref 1.050
_refine_ls_hydrogen_treatment mixed
_refine_ls_matrix_type full
_refine_ls_number_parameters 182
_refine_ls_number_reflns 2210
_refine_ls_number_restraints 0
_refine_ls_restrained_S_all 1.050
_refine_ls_R_factor_all 0.0628
_refine_ls_R_factor_gt 0.0461
_refine_ls_shift/su_max 0.000
_refine_ls_shift/su_mean 0.000
_refine_ls_structure_factor_coef Fsqd
_refine_ls_weighting_details 'calc w=1/[\s^2^(Fo^2^)+(0.0727P)^2^+0.1229P] where P=(Fo^2^+2Fc^2^)/3'
_refine_ls_weighting_scheme calc
_refine_ls_wR_factor_gt 0.1261
_refine_ls_wR_factor_ref 0.1360
_reflns_number_gt 1696
_reflns_number_total 2210
_reflns_threshold_expression >2sigma(I)
_cod_depositor_comments
;
The following automatic conversions were performed:
'_symmetry_cell_setting' value 'Triclinic' changed to 'triclinic'
according to '/home/saulius/struct/CIF-dictionaries/cif_core.dic'
dictionary named 'cif_core.dic' version 2.4.1 from
2010-06-29.

'_exptl_absorpt_correction_type' value 'None' changed to
'none' according to '/home/saulius/struct/CIF-dictionaries/cif_core.dic'
dictionary named 'cif_core.dic' version 2.4.1 from 2010-06-29.

Automatic conversion script
Id: cif_fix_enum 1527 2010-12-29 10:47:43Z saulius 
;
_cod_database_code 7050362

loop_
_symmetry_equiv_pos_as_xyz
'x, y, z'
'-x, -y, -z'

loop_
_atom_site_label
_atom_site_type_symbol
_atom_site_fract_x
_atom_site_fract_y
_atom_site_fract_z
_atom_site_U_iso_or_equiv
_atom_site_adp_type
_atom_site_occupancy
_atom_site_symmetry_multiplicity
_atom_site_calc_flag
_atom_site_refinement_flags
_atom_site_disorder_assembly
_atom_site_disorder_group
N1 N 0.2557(4) 1.0185(4) 0.47264(19) 0.1050(9) Uani 1 1 d . . .
O1 O 0.2945(3) 1.1945(2) 0.93505(15) 0.0972(7) Uani 1 1 d . . .
O2 O 0.2390(2) 0.75337(17) 0.97851(10) 0.0551(4) Uani 1 1 d . . .
C1 C 0.2627(3) 0.9664(2) 0.85071(15) 0.0459(5) Uani 1 1 d . . .
C2 C 0.2679(3) 1.0311(2) 0.74503(15) 0.0474(5) Uani 1 1 d . . .
C3 C 0.2522(3) 0.9318(2) 0.66717(14) 0.0481(5) Uani 1 1 d . . .
C4 C 0.2351(3) 0.7708(2) 0.69149(14) 0.0469(5) Uani 1 1 d . . .
C5 C 0.2290(3) 0.7103(2) 0.79563(14) 0.0469(5) Uani 1 1 d . . .
H5A H 0.2161 0.6046 0.8129 0.056 Uiso 1 1 calc R . .
C6 C 0.2420(3) 0.8057(2) 0.87497(14) 0.0438(4) Uani 1 1 d . . .
C7 C 0.2785(4) 1.0580(3) 0.93875(18) 0.0652(6) Uani 1 1 d . . .
H7A H 0.2757 1.0028 1.0054 0.078 Uiso 1 1 calc R . .
C8 C 0.2923(4) 1.1993(3) 0.71398(19) 0.0682(6) Uani 1 1 d . . .
H8A H 0.3035 1.2153 0.6381 0.102 Uiso 1 1 calc R . .
H8B H 0.4110 1.1892 0.7364 0.102 Uiso 1 1 calc R . .
H8C H 0.1779 1.3009 0.7476 0.102 Uiso 1 1 calc R . .
C9 C 0.2540(3) 0.9952(3) 0.55715(19) 0.0644(6) Uani 1 1 d . . .
C10 C 0.2284(4) 0.6623(3) 0.60622(16) 0.0617(6) Uani 1 1 d . . .
H10A H 0.2122 0.5594 0.6380 0.092 Uiso 1 1 calc R . .
H10B H 0.3509 0.6228 0.5564 0.092 Uiso 1 1 calc R . .
H10C H 0.1176 0.7352 0.5698 0.092 Uiso 1 1 calc R . .
C11 C 0.2324(3) 0.5858(2) 1.00852(14) 0.0468(5) Uani 1 1 d . . .
H11A H 0.3461 0.4884 0.9690 0.056 Uiso 1 1 calc R . .
H11B H 0.1108 0.5888 0.9924 0.056 Uiso 1 1 calc R . .
C12 C 0.2379(3) 0.5551(3) 1.12598(14) 0.0457(5) Uani 1 1 d . . .
C13 C 0.2421(3) 0.6772(3) 1.19141(16) 0.0571(5) Uani 1 1 d . . .
H13A H 0.2434 0.7838 1.1628 0.069 Uiso 1 1 calc R . .
C14 C 0.2445(3) 0.6401(3) 1.29917(17) 0.0669(6) Uani 1 1 d . . .
H14A H 0.2468 0.7227 1.3425 0.080 Uiso 1 1 calc R . .
C15 C 0.2435(3) 0.4836(3) 1.34289(17) 0.0672(6) Uani 1 1 d . . .
H15A H 0.2441 0.4605 1.4155 0.081 Uiso 1 1 calc R . .
C16 C 0.2415(3) 0.3603(3) 1.27858(16) 0.0627(6) Uani 1 1 d . . .
H16A H 0.2427 0.2530 1.3075 0.075 Uiso 1 1 calc R . .
C17 C 0.2376(3) 0.3969(3) 1.17064(15) 0.0529(5) Uani 1 1 d . . .
H17A H 0.2349 0.3141 1.1277 0.064 Uiso 1 1 calc R . .
